data_1527407
loop_
_publ_author_name
'Genty, M.'
'le Fur, Y.'
'Aleonard, S.'

_publ_section_title
;
 Nouveaux fluoroberyllates de structure langbeinite
;
_journal_name_full
;
Bulletin de la Societe Francaise de Mineralogie et de Cristallographie 
(72,1949-100,1977)
;
_journal_page_first 237
_journal_page_last 241
_journal_volume 91
_journal_year 1968
_chemical_formula_sum 'Be3 F12 H8 N2 Zn2'
_chemical_name_systematic '(N H4)2 Zn2 (Be F4)3'
_space_group_IT_number 198
_symmetry_space_group_name_Hall 'P 2ac 2ab 3'
_symmetry_space_group_name_H-M 'P 21 3'
_cell_angle_alpha 90
_cell_angle_beta 90
_cell_angle_gamma 90
_cell_formula_units_Z 4
_cell_length_a 10.036
_cell_length_b 10.036
_cell_length_c 10.036
_cell_volume 1010.839
_citation_journal_id_ASTM BUFCAE
_cod_data_source_file Genty_BUFCAE_1968_1629.cif
_cod_data_source_block H8Be3F12N2Zn2
_cod_original_formula_sum 'H8 Be3 F12 N2 Zn2'
_cod_database_code 1527407

loop_
_symmetry_equiv_pos_as_xyz
x,y,z
-x+1/2,-y,z+1/2
x+1/2,-y+1/2,-z
-x,y+1/2,-z+1/2
z,x,y
-z+1/2,-x,y+1/2
z+1/2,-x+1/2,-y
-z,x+1/2,-y+1/2
y,z,x
y+1/2,-z+1/2,-x
-y,z+1/2,-x+1/2
-y+1/2,-z,x+1/2

loop_
_atom_site_label
_atom_site_type_symbol
_atom_site_fract_x
_atom_site_fract_y
_atom_site_fract_z
_atom_site_occupancy
_atom_site_U_iso_or_equiv
_atom_site_attached_hydrogens
N2 N-3 0.286 0.286 0.286 1 0.0 4
Be1 Be+2 0.625 0.467 0.268 1 0.0 0
F3 F-1 0.572 0.315 0.252 1 0.0 0
N1 N-3 0.075 0.075 0.075 1 0.0 4
F4 F-1 0.516 0.546 0.19 1 0.0 0
F1 F-1 0.649 0.493 0.415 1 0.0 0
F2 F-1 0.752 0.489 0.19 1 0.0 0
Zn2 Zn+2 0.845 0.845 0.845 1 0.0 0
Zn1 Zn+2 0.585 0.585 0.585 1 0.0 0
